data_7101564
loop_
_publ_author_name
S.Ley
'Henriette M. Hansen'
'Deborah A. Longbottom'

_publ_section_title
;
A new asymmetric organocatalytic nitrocyclopropanation
reaction
;
_journal_issue 46
_journal_name_full 'Chemical Communications'
_journal_paper_doi 10.1039/b612436b
_journal_year 2006
_chemical_absolute_configuration
;
Absolute structure unknown! 666 Friedel pairs averaged for the
refinement.
;
_chemical_formula_moiety 'C7 H9 N O3'
_chemical_formula_sum 'C7 H9 N O3'
_chemical_formula_weight 155.15
_chemical_name_systematic
;
?
;
_space_group_IT_number 19
_symmetry_cell_setting orthorhombic
_symmetry_space_group_name_Hall 'P 2ac 2ab'
_symmetry_space_group_name_H-M 'P 21 21 21'
_atom_sites_solution_hydrogens geom
_atom_sites_solution_primary direct
_atom_sites_solution_secondary difmap
_audit_creation_method SHELXL-97
_cell_angle_alpha 90.00
_cell_angle_beta 90.00
_cell_angle_gamma 90.00
_cell_formula_units_Z 4
_cell_length_a 5.4987(3)
_cell_length_b 9.8391(5)
_cell_length_c 13.5025(6)
_cell_measurement_reflns_used 5151
_cell_measurement_temperature 120(2)
_cell_measurement_theta_max 27.48
_cell_measurement_theta_min 1.00
_cell_volume 730.52(6)
_computing_cell_refinement 'HKL Scalepack (Otwinowski & Minor 1997)'
_computing_data_collection 'Collect (Nonius B.V. 1998)'
_computing_data_reduction
;
HKL Denzo and Scalepack (Otwinowski & Minor 1997)
;
_computing_publication_material 'SHELXL-97 (Sheldrick 1997)'
_computing_structure_refinement 'SHELXL-97 (Sheldrick 1997)'
_computing_structure_solution 'SIR-92 (Altomare et al. 1994)'
_diffrn_ambient_temperature 120(2)
_diffrn_measured_fraction_theta_full 0.998
_diffrn_measured_fraction_theta_max 0.998
_diffrn_measurement_device_type 'Nonius Kappa CCD'
_diffrn_measurement_method 'Thin slice \w and \f scans'
_diffrn_radiation_source 'fine-focus sealed tube'
_diffrn_radiation_type MoK\a
_diffrn_radiation_wavelength 0.71073
_diffrn_reflns_av_R_equivalents 0.0677
_diffrn_reflns_av_sigmaI/netI 0.0552
_diffrn_reflns_limit_h_max 7
_diffrn_reflns_limit_h_min -6
_diffrn_reflns_limit_k_max 12
_diffrn_reflns_limit_k_min -8
_diffrn_reflns_limit_l_max 17
_diffrn_reflns_limit_l_min -17
_diffrn_reflns_number 5667
_diffrn_reflns_theta_full 27.47
_diffrn_reflns_theta_max 27.47
_diffrn_reflns_theta_min 3.66
_exptl_absorpt_coefficient_mu 0.111
_exptl_absorpt_correction_T_max 1.002
_exptl_absorpt_correction_T_min 0.819
_exptl_absorpt_correction_type multi-scan
_exptl_absorpt_process_details
;
multi-scan from symmetry-related measurements
Sortav (Blessing 1995)
;
_exptl_crystal_colour colourless
_exptl_crystal_density_diffrn 1.411
_exptl_crystal_density_method 'not measured'
_exptl_crystal_description block
_exptl_crystal_F_000 328
_exptl_crystal_size_max 0.23
_exptl_crystal_size_mid 0.10
_exptl_crystal_size_min 0.05
_refine_diff_density_max 0.193
_refine_diff_density_min -0.255
_refine_diff_density_rms 0.064
_refine_ls_abs_structure_details 'Flack H D (1983), Acta Cryst. A39, 876-881'
_refine_ls_abs_structure_Flack 3(2)
_refine_ls_extinction_method none
_refine_ls_goodness_of_fit_ref 1.060
_refine_ls_hydrogen_treatment constr
_refine_ls_matrix_type full
_refine_ls_number_parameters 100
_refine_ls_number_reflns 997
_refine_ls_number_restraints 0
_refine_ls_restrained_S_all 1.060
_refine_ls_R_factor_all 0.0614
_refine_ls_R_factor_gt 0.0437
_refine_ls_shift/su_max 0.000
_refine_ls_shift/su_mean 0.000
_refine_ls_structure_factor_coef Fsqd
_refine_ls_weighting_details 'calc w=1/[\s^2^(Fo^2^)+(0.0323P)^2^+0.2405P] where P=(Fo^2^+2Fc^2^)/3'
_refine_ls_weighting_scheme calc
_refine_ls_wR_factor_gt 0.0808
_refine_ls_wR_factor_ref 0.0879
_reflns_number_gt 819
_reflns_number_total 997
_reflns_threshold_expression >2sigma(I)
_cod_data_source_file b612436b.txt
_cod_original_sg_symbol_H-M P2(1)2(1)2(1)
_cod_database_code 7101564

loop_
_symmetry_equiv_pos_as_xyz
'x, y, z'
'-x+1/2, -y, z+1/2'
'x+1/2, -y+1/2, -z'
'-x, y+1/2, -z+1/2'

loop_
_atom_site_label
_atom_site_type_symbol
_atom_site_fract_x
_atom_site_fract_y
_atom_site_fract_z
_atom_site_U_iso_or_equiv
_atom_site_adp_type
_atom_site_occupancy
_atom_site_symmetry_multiplicity
_atom_site_calc_flag
_atom_site_refinement_flags
O1 O -0.1114(3) -0.19185(17) 0.46677(12) 0.0286(4) Uani 1 1 d .
O2 O 0.3200(3) 0.21187(18) 0.56594(12) 0.0322(5) Uani 1 1 d .
O3 O 0.6258(4) 0.08914(18) 0.61385(12) 0.0343(5) Uani 1 1 d .
N1 N 0.4527(4) 0.1122(2) 0.55856(15) 0.0269(5) Uani 1 1 d .
C1 C 0.0567(5) -0.1415(2) 0.42073(17) 0.0237(6) Uani 1 1 d .
C2 C 0.1446(4) -0.0033(2) 0.44748(16) 0.0230(5) Uani 1 1 d .
H2 H 0.0247 0.0561 0.4825 0.028 Uiso 1 1 calc R
C3 C 0.3246(5) 0.0693(2) 0.38143(16) 0.0260(6) Uani 1 1 d .
H3 H 0.3080 0.1704 0.3774 0.031 Uiso 1 1 calc R
C4 C 0.4119(5) -0.0019(3) 0.28832(16) 0.0295(6) Uani 1 1 d .
H4A H 0.5792 0.0288 0.2731 0.035 Uiso 1 1 calc R
H4B H 0.3061 0.0248 0.2322 0.035 Uiso 1 1 calc R
C5 C 0.4107(5) -0.1563(2) 0.29783(17) 0.0269(6) Uani 1 1 d .
H5A H 0.5354 -0.1843 0.3466 0.032 Uiso 1 1 calc R
H5B H 0.4538 -0.1972 0.2332 0.032 Uiso 1 1 calc R
C6 C 0.1626(5) -0.2100(3) 0.33068(17) 0.0273(6) Uani 1 1 d .
H6A H 0.0469 -0.1996 0.2750 0.033 Uiso 1 1 calc R
H6B H 0.1780 -0.3085 0.3446 0.033 Uiso 1 1 calc R
C7 C 0.4079(5) 0.0130(3) 0.47903(15) 0.0235(5) Uani 1 1 d .
H7 H 0.5130 -0.0699 0.4775 0.028 Uiso 1 1 calc R

loop_
_atom_site_aniso_label
_atom_site_aniso_U_11
_atom_site_aniso_U_22
_atom_site_aniso_U_33
_atom_site_aniso_U_23
_atom_site_aniso_U_13
_atom_site_aniso_U_12
O1 0.0203(9) 0.0266(10) 0.0389(9) 0.0058(7) 0.0024(8) -0.0020(8)
O2 0.0358(11) 0.0241(9) 0.0366(9) -0.0054(8) 0.0054(8) 0.0016(9)
O3 0.0365(11) 0.0342(10) 0.0321(9) -0.0039(8) -0.0079(9) -0.0012(9)
N1 0.0300(13) 0.0235(11) 0.0271(10) 0.0006(9) 0.0030(10) -0.0038(10)
C1 0.0173(12) 0.0264(13) 0.0275(13) 0.0045(10) -0.0052(10) 0.0032(11)
C2 0.0224(12) 0.0202(11) 0.0265(11) 0.0012(9) 0.0028(10) 0.0026(11)
C3 0.0290(14) 0.0224(13) 0.0268(12) 0.0017(10) 0.0029(11) 0.0002(11)
C4 0.0355(16) 0.0262(13) 0.0269(12) 0.0003(10) 0.0062(11) -0.0051(14)
C5 0.0294(14) 0.0255(13) 0.0260(12) -0.0057(10) 0.0040(11) 0.0021(12)
C6 0.0321(15) 0.0230(13) 0.0269(11) -0.0012(10) -0.0028(11) -0.0006(13)
C7 0.0242(13) 0.0202(12) 0.0260(11) -0.0021(9) 0.0019(10) -0.0016(11)

loop_
_atom_type_symbol
_atom_type_description
_atom_type_scat_dispersion_real
_atom_type_scat_dispersion_imag
_atom_type_scat_source
C C 0.0033 0.0016 'International Tables Vol C Tables 4.2.6.8 and 6.1.1.4'
H H 0.0000 0.0000 'International Tables Vol C Tables 4.2.6.8 and 6.1.1.4'
N N 0.0061 0.0033 'International Tables Vol C Tables 4.2.6.8 and 6.1.1.4'
O O 0.0106 0.0060 'International Tables Vol C Tables 4.2.6.8 and 6.1.1.4'

loop_
_geom_angle_atom_site_label_1
_geom_angle_atom_site_label_2
_geom_angle_atom_site_label_3
_geom_angle
O2 N1 O3 123.9(2)
O2 N1 C7 119.3(2)
O3 N1 C7 116.7(2)
O1 C1 C2 119.6(2)
O1 C1 C6 121.5(2)
C2 C1 C6 118.6(2)
C1 C2 C3 120.1(2)
C1 C2 C7 118.3(2)
C3 C2 C7 59.42(15)
C1 C2 H2 115.8
C3 C2 H2 115.8
C7 C2 H2 115.8
C7 C3 C2 60.48(15)
C7 C3 C4 117.4(2)
C2 C3 C4 118.5(2)
C7 C3 H3 116.3
C2 C3 H3 116.3
C4 C3 H3 116.3
C3 C4 C5 112.89(19)
C3 C4 H4A 109.0
C5 C4 H4A 109.0
C3 C4 H4B 109.0
C5 C4 H4B 109.0
H4A C4 H4B 107.8
C4 C5 C6 111.9(2)
C4 C5 H5A 109.2
C6 C5 H5A 109.2
C4 C5 H5B 109.2
C6 C5 H5B 109.2
H5A C5 H5B 107.9
C1 C6 C5 115.1(2)
C1 C6 H6A 108.5
C5 C6 H6A 108.5
C1 C6 H6B 108.5
C5 C6 H6B 108.5
H6A C6 H6B 107.5
N1 C7 C3 116.5(2)
N1 C7 C2 115.8(2)
C3 C7 C2 60.10(16)
N1 C7 H7 117.3
C3 C7 H7 117.3
C2 C7 H7 117.3

loop_
_geom_bond_atom_site_label_1
_geom_bond_atom_site_label_2
_geom_bond_distance
O1 C1 1.219(3)
O2 N1 1.226(3)
O3 N1 1.231(3)
N1 C7 1.472(3)
C1 C2 1.487(3)
C1 C6 1.508(3)
C2 C3 1.512(3)
C2 C7 1.517(3)
C2 H2 1.0000
C3 C7 1.501(3)
C3 C4 1.517(3)
C3 H3 1.0000
C4 C5 1.525(3)
C4 H4A 0.9900
C4 H4B 0.9900
C5 C6 1.528(4)
C5 H5A 0.9900
C5 H5B 0.9900
C6 H6A 0.9900
C6 H6B 0.9900
C7 H7 1.0000

loop_
_geom_torsion_atom_site_label_1
_geom_torsion_atom_site_label_2
_geom_torsion_atom_site_label_3
_geom_torsion_atom_site_label_4
_geom_torsion
O1 C1 C2 C3 -170.3(2)
C6 C1 C2 C3 3.8(3)
O1 C1 C2 C7 120.5(2)
C6 C1 C2 C7 -65.3(3)
C1 C2 C3 C7 -107.1(2)
C1 C2 C3 C4 0.0(3)
C7 C2 C3 C4 107.1(2)
C7 C3 C4 C5 40.8(3)
C2 C3 C4 C5 -28.8(3)
C3 C4 C5 C6 53.5(3)
O1 C1 C6 C5 -164.3(2)
C2 C1 C6 C5 21.6(3)
C4 C5 C6 C1 -50.5(3)
O2 N1 C7 C3 36.8(3)
O3 N1 C7 C3 -142.7(2)
O2 N1 C7 C2 -31.0(3)
O3 N1 C7 C2 149.5(2)
C2 C3 C7 N1 -105.9(2)
C4 C3 C7 N1 145.2(2)
C4 C3 C7 C2 -108.9(2)
C1 C2 C7 N1 -142.8(2)
C3 C2 C7 N1 107.1(2)
C1 C2 C7 C3 110.1(2)

loop_
_cod_related_entry_id
_cod_related_entry_database
_cod_related_entry_code
1 ChemSpider 13078046
